data_2211082
loop_
_publ_author_name
'Chen, Xin'
'Yu, Ming'

_publ_section_title
;
 (<i>E</i>)-4-[(4-Nitrophenyl)hydrazonomethyl]phenyl
 <i>p</i>-toluenesulfonate
;
_journal_coeditor_code IS2097
_journal_issue 11
_journal_name_full 'Acta Crystallographica Section E'
_journal_page_first o5321
_journal_page_last o5322
_journal_paper_doi 10.1107/S1600536806044564
_journal_volume 62
_journal_year 2006
_chemical_formula_iupac 'C20 H17 N3 O5 S'
_chemical_formula_moiety 'C20 H17 N3 O5 S'
_chemical_formula_sum 'C20 H17 N3 O5 S'
_chemical_formula_weight 411.44
_chemical_name_common
;
1-[4-(4-Methylbenzenesulfonyloxy)benzylidene]-2-(4-nitrophenyl)hydrazine
;
_chemical_name_systematic
;
(E)-4-[(4-Nitrophenyl)hydrazonomethyl]phenyl p-toluenesulfonate
;
_space_group_IT_number 14
_symmetry_cell_setting monoclinic
_symmetry_space_group_name_Hall '-P 2yn'
_symmetry_space_group_name_H-M 'P 1 21/n 1'
_atom_sites_solution_hydrogens geom
_atom_sites_solution_primary direct
_atom_sites_solution_secondary difmap
_audit_creation_method SHELXL-97
_cell_angle_alpha 90.00
_cell_angle_beta 101.206(4)
_cell_angle_gamma 90.00
_cell_formula_units_Z 4
_cell_length_a 8.0073(19)
_cell_length_b 12.440(3)
_cell_length_c 19.855(5)
_cell_measurement_reflns_used 3297
_cell_measurement_temperature 294(2)
_cell_measurement_theta_max 25.48
_cell_measurement_theta_min 2.66
_cell_volume 1940.1(8)
_computing_cell_refinement 'SAINT (Bruker, 1999)'
_computing_data_collection 'SMART (Bruker, 1999)'
_computing_data_reduction SAINT
_computing_molecular_graphics 'SHELXTL (Sheldrick, 1997b)'
_computing_publication_material SHELXTL
_computing_structure_refinement 'SHELXL97 (Sheldrick, 1997a)'
_computing_structure_solution 'SHELXS97 (Sheldrick, 1997a)'
_diffrn_ambient_temperature 294(2)
_diffrn_measured_fraction_theta_full 0.994
_diffrn_measured_fraction_theta_max 0.994
_diffrn_measurement_device_type 'Bruker SMART APEX CCD area-detector'
_diffrn_measurement_method '\f and \w'
_diffrn_radiation_monochromator graphite
_diffrn_radiation_source 'fine-focus sealed tube'
_diffrn_radiation_type MoK\a
_diffrn_radiation_wavelength 0.71073
_diffrn_reflns_av_R_equivalents 0.0368
_diffrn_reflns_av_sigmaI/netI 0.0443
_diffrn_reflns_limit_h_max 5
_diffrn_reflns_limit_h_min -10
_diffrn_reflns_limit_k_max 14
_diffrn_reflns_limit_k_min -15
_diffrn_reflns_limit_l_max 24
_diffrn_reflns_limit_l_min -19
_diffrn_reflns_number 10636
_diffrn_reflns_theta_full 26.41
_diffrn_reflns_theta_max 26.41
_diffrn_reflns_theta_min 1.94
_diffrn_standards_number 0
_exptl_absorpt_coefficient_mu 0.205
_exptl_absorpt_correction_T_max 0.956
_exptl_absorpt_correction_T_min 0.891
_exptl_absorpt_correction_type multi-scan
_exptl_absorpt_process_details '(SADABS; Sheldrick, 1996)'
_exptl_crystal_colour yellow
_exptl_crystal_density_diffrn 1.409
_exptl_crystal_density_method 'not measured'
_exptl_crystal_description block
_exptl_crystal_F_000 856
_exptl_crystal_size_max 0.50
_exptl_crystal_size_mid 0.30
_exptl_crystal_size_min 0.22
_refine_diff_density_max 0.171
_refine_diff_density_min -0.356
_refine_ls_extinction_method none
_refine_ls_goodness_of_fit_ref 1.007
_refine_ls_hydrogen_treatment constr
_refine_ls_matrix_type full
_refine_ls_number_parameters 263
_refine_ls_number_reflns 3965
_refine_ls_number_restraints 0
_refine_ls_restrained_S_all 1.007
_refine_ls_R_factor_all 0.0767
_refine_ls_R_factor_gt 0.0425
_refine_ls_shift/su_max 0.001
_refine_ls_shift/su_mean 0.000
_refine_ls_structure_factor_coef Fsqd
_refine_ls_weighting_details 'calc w=1/[\s^2^(Fo^2^)+(0.0603P)^2^+0.2437P] where P=(Fo^2^+2Fc^2^)/3'
_refine_ls_weighting_scheme calc
_refine_ls_wR_factor_gt 0.0991
_refine_ls_wR_factor_ref 0.1190
_reflns_number_gt 2598
_reflns_number_total 3965
_reflns_threshold_expression I>2\s(I)
_cod_data_source_file is2097.cif
_cod_data_source_block I
_cod_original_sg_symbol_H-M 'P 21/n'
_cod_database_code 2211082
_cod_database_fobs_code 2211082

loop_
_symmetry_equiv_pos_as_xyz
'x, y, z'
'-x+1/2, y+1/2, -z+1/2'
'-x, -y, -z'
'x-1/2, -y-1/2, z-1/2'

loop_
_atom_site_type_symbol
_atom_site_label
_atom_site_fract_x
_atom_site_fract_y
_atom_site_fract_z
_atom_site_U_iso_or_equiv
_atom_site_adp_type
_atom_site_calc_flag
_atom_site_refinement_flags
_atom_site_occupancy
S S1 0.46613(7) 0.16762(4) 0.20498(3) 0.04397(17) Uani d . 1
O O1 0.56553(18) 0.16607(12) 0.15296(8) 0.0557(4) Uani d . 1
O O2 0.43604(19) 0.07046(11) 0.23764(8) 0.0580(4) Uani d . 1
O O3 0.56799(16) 0.24904(11) 0.25967(7) 0.0465(4) Uani d . 1
O O4 -0.0425(3) 0.92549(15) 0.66762(11) 0.0893(7) Uani d . 1
O O5 -0.0768(3) 0.96522(14) 0.56153(11) 0.0829(6) Uani d . 1
N N1 0.26070(19) 0.47462(13) 0.49785(8) 0.0394(4) Uani d . 1
N N2 0.2009(2) 0.49722(13) 0.55585(9) 0.0431(4) Uani d . 1
H H2 0.1991 0.4475 0.5858 0.052 Uiso calc R 1
N N3 -0.0353(2) 0.90279(15) 0.60885(12) 0.0562(5) Uani d . 1
C C1 0.2733(2) 0.23325(15) 0.17587(10) 0.0388(5) Uani d . 1
C C2 0.2708(3) 0.32565(18) 0.13722(12) 0.0508(6) Uani d . 1
H H2A 0.3700 0.3508 0.1249 0.061 Uiso calc R 1
C C3 0.1202(3) 0.37986(19) 0.11721(13) 0.0597(6) Uani d . 1
H H3 0.1179 0.4423 0.0913 0.072 Uiso calc R 1
C C4 -0.0291(3) 0.34279(19) 0.13512(13) 0.0544(6) Uani d . 1
C C5 -0.0232(3) 0.2503(2) 0.17299(12) 0.0543(6) Uani d . 1
H H5 -0.1226 0.2243 0.1848 0.065 Uiso calc R 1
C C6 0.1270(3) 0.19483(18) 0.19395(11) 0.0471(5) Uani d . 1
H H6 0.1294 0.1324 0.2199 0.057 Uiso calc R 1
C C7 -0.1938(3) 0.4045(2) 0.11448(18) 0.0884(10) Uani d . 1
H H7A -0.2881 0.3556 0.1098 0.133 Uiso calc R 1
H H7B -0.1951 0.4400 0.0715 0.133 Uiso calc R 1
H H7C -0.2027 0.4569 0.1491 0.133 Uiso calc R 1
C C8 0.4964(2) 0.27825(16) 0.31712(11) 0.0394(5) Uani d . 1
C C9 0.4944(3) 0.20772(18) 0.36954(12) 0.0509(6) Uani d . 1
H H9 0.5330 0.1376 0.3670 0.061 Uiso calc R 1
C C10 0.4342(3) 0.24214(17) 0.42615(11) 0.0503(6) Uani d . 1
H H10 0.4321 0.1943 0.4620 0.060 Uiso calc R 1
C C11 0.3770(2) 0.34576(15) 0.43116(10) 0.0384(5) Uani d . 1
C C12 0.3809(3) 0.41549(17) 0.37683(11) 0.0473(5) Uani d . 1
H H12 0.3427 0.4858 0.3790 0.057 Uiso calc R 1
C C13 0.4404(3) 0.38200(17) 0.32005(12) 0.0489(5) Uani d . 1
H H13 0.4427 0.4292 0.2839 0.059 Uiso calc R 1
C C14 0.3134(2) 0.37927(17) 0.49154(10) 0.0419(5) Uani d . 1
H H14 0.3110 0.3298 0.5265 0.050 Uiso calc R 1
C C15 0.1436(2) 0.59797(15) 0.56727(10) 0.0363(5) Uani d . 1
C C16 0.0922(2) 0.61762(17) 0.62924(11) 0.0427(5) Uani d . 1
H H16 0.0965 0.5627 0.6613 0.051 Uiso calc R 1
C C17 0.0354(3) 0.71745(17) 0.64314(11) 0.0451(5) Uani d . 1
H H17 0.0030 0.7311 0.6848 0.054 Uiso calc R 1
C C18 0.0268(2) 0.79751(16) 0.59460(11) 0.0426(5) Uani d . 1
C C19 0.0759(3) 0.77915(17) 0.53259(11) 0.0454(5) Uani d . 1
H H19 0.0682 0.8338 0.5001 0.055 Uiso calc R 1
C C20 0.1359(2) 0.67992(16) 0.51933(11) 0.0421(5) Uani d . 1
H H20 0.1716 0.6674 0.4782 0.051 Uiso calc R 1

loop_
_atom_site_aniso_label
_atom_site_aniso_U_11
_atom_site_aniso_U_22
_atom_site_aniso_U_33
_atom_site_aniso_U_12
_atom_site_aniso_U_13
_atom_site_aniso_U_23
S1 0.0438(3) 0.0413(3) 0.0485(4) -0.0023(2) 0.0132(2) -0.0130(2)
O1 0.0509(9) 0.0622(10) 0.0590(11) 0.0005(7) 0.0229(8) -0.0197(8)
O2 0.0691(10) 0.0387(9) 0.0652(11) -0.0017(7) 0.0105(8) -0.0037(7)
O3 0.0381(8) 0.0527(9) 0.0503(9) -0.0060(6) 0.0126(6) -0.0174(7)
O4 0.1483(19) 0.0595(12) 0.0737(15) 0.0149(11) 0.0552(13) -0.0105(10)
O5 0.1221(16) 0.0525(11) 0.0826(14) 0.0274(10) 0.0412(12) 0.0121(10)
N1 0.0402(9) 0.0408(10) 0.0380(10) -0.0030(7) 0.0097(7) -0.0042(7)
N2 0.0561(10) 0.0389(10) 0.0367(10) -0.0007(8) 0.0153(8) 0.0009(8)
N3 0.0671(13) 0.0444(11) 0.0645(15) 0.0002(9) 0.0314(11) -0.0032(11)
C1 0.0376(10) 0.0396(11) 0.0416(12) -0.0065(8) 0.0136(9) -0.0103(9)
C2 0.0461(12) 0.0505(13) 0.0594(15) -0.0087(10) 0.0187(11) -0.0009(11)
C3 0.0602(15) 0.0498(14) 0.0676(17) -0.0025(11) 0.0086(12) 0.0049(12)
C4 0.0429(12) 0.0564(14) 0.0603(16) -0.0011(10) 0.0009(11) -0.0166(12)
C5 0.0382(12) 0.0658(16) 0.0599(16) -0.0145(10) 0.0123(10) -0.0139(12)
C6 0.0465(12) 0.0501(13) 0.0468(13) -0.0131(10) 0.0143(10) -0.0048(10)
C7 0.0526(15) 0.0773(19) 0.126(3) 0.0069(14) -0.0056(16) -0.0112(18)
C8 0.0328(10) 0.0442(12) 0.0408(12) -0.0031(8) 0.0065(8) -0.0120(10)
C9 0.0584(14) 0.0390(12) 0.0543(15) 0.0143(10) 0.0081(11) -0.0027(11)
C10 0.0635(14) 0.0430(12) 0.0437(14) 0.0108(10) 0.0085(11) 0.0044(10)
C11 0.0356(10) 0.0383(11) 0.0396(12) -0.0003(8) 0.0029(8) -0.0030(9)
C12 0.0603(13) 0.0342(11) 0.0505(14) 0.0041(9) 0.0185(11) -0.0036(10)
C13 0.0625(14) 0.0380(12) 0.0488(14) -0.0005(10) 0.0167(11) 0.0007(10)
C14 0.0448(11) 0.0410(12) 0.0392(13) -0.0005(9) 0.0062(9) 0.0015(9)
C15 0.0326(10) 0.0379(11) 0.0384(12) -0.0047(8) 0.0067(8) -0.0044(9)
C16 0.0492(12) 0.0427(12) 0.0381(12) -0.0052(9) 0.0129(9) 0.0008(9)
C17 0.0500(12) 0.0487(13) 0.0403(13) -0.0048(10) 0.0181(10) -0.0056(10)
C18 0.0428(11) 0.0385(11) 0.0487(13) -0.0030(9) 0.0140(9) -0.0052(10)
C19 0.0534(13) 0.0428(12) 0.0425(13) 0.0002(10) 0.0152(10) 0.0072(10)
C20 0.0476(12) 0.0453(12) 0.0360(12) -0.0019(9) 0.0146(9) 0.0002(9)

loop_
_atom_type_symbol
_atom_type_description
_atom_type_scat_dispersion_real
_atom_type_scat_dispersion_imag
_atom_type_scat_source
C C 0.0033 0.0016 'International Tables Vol C Tables 4.2.6.8 and 6.1.1.4'
H H 0.0000 0.0000 'International Tables Vol C Tables 4.2.6.8 and 6.1.1.4'
N N 0.0061 0.0033 'International Tables Vol C Tables 4.2.6.8 and 6.1.1.4'
O O 0.0106 0.0060 'International Tables Vol C Tables 4.2.6.8 and 6.1.1.4'
S S 0.1246 0.1234 'International Tables Vol C Tables 4.2.6.8 and 6.1.1.4'

loop_
_geom_angle_atom_site_label_1
_geom_angle_atom_site_label_2
_geom_angle_atom_site_label_3
_geom_angle
O2 S1 O1 119.40(9)
O2 S1 O3 109.99(9)
O1 S1 O3 102.69(8)
O2 S1 C1 109.48(9)
O1 S1 C1 110.52(10)
O3 S1 C1 103.42(8)
C8 O3 S1 118.58(11)
C14 N1 N2 116.99(17)
N1 N2 C15 120.95(16)
N1 N2 H2 119.5
C15 N2 H2 119.5
O4 N3 O5 122.6(2)
O4 N3 C18 118.7(2)
O5 N3 C18 118.7(2)
C6 C1 C2 120.89(19)
C6 C1 S1 119.68(17)
C2 C1 S1 119.38(15)
C3 C2 C1 119.2(2)
C3 C2 H2A 120.4
C1 C2 H2A 120.4
C2 C3 C4 120.9(2)
C2 C3 H3 119.5
C4 C3 H3 119.5
C5 C4 C3 118.6(2)
C5 C4 C7 120.7(2)
C3 C4 C7 120.7(2)
C4 C5 C6 121.4(2)
C4 C5 H5 119.3
C6 C5 H5 119.3
C1 C6 C5 119.0(2)
C1 C6 H6 120.5
C5 C6 H6 120.5
C4 C7 H7A 109.5
C4 C7 H7B 109.5
H7A C7 H7B 109.5
C4 C7 H7C 109.5
H7A C7 H7C 109.5
H7B C7 H7C 109.5
C9 C8 C13 121.4(2)
C9 C8 O3 121.00(18)
C13 C8 O3 117.49(19)
C8 C9 C10 118.8(2)
C8 C9 H9 120.6
C10 C9 H9 120.6
C9 C10 C11 121.6(2)
C9 C10 H10 119.2
C11 C10 H10 119.2
C10 C11 C12 118.0(2)
C10 C11 C14 120.20(19)
C12 C11 C14 121.75(18)
C13 C12 C11 120.8(2)
C13 C12 H12 119.6
C11 C12 H12 119.6
C12 C13 C8 119.3(2)
C12 C13 H13 120.3
C8 C13 H13 120.3
N1 C14 C11 121.66(19)
N1 C14 H14 119.2
C11 C14 H14 119.2
N2 C15 C20 122.05(18)
N2 C15 C16 118.24(18)
C20 C15 C16 119.71(19)
C17 C16 C15 120.27(19)
C17 C16 H16 119.9
C15 C16 H16 119.9
C16 C17 C18 119.20(19)
C16 C17 H17 120.4
C18 C17 H17 120.4
C17 C18 C19 121.29(19)
C17 C18 N3 119.28(19)
C19 C18 N3 119.43(19)
C20 C19 C18 119.45(19)
C20 C19 H19 120.3
C18 C19 H19 120.3
C19 C20 C15 120.07(19)
C19 C20 H20 120.0
C15 C20 H20 120.0

loop_
_geom_bond_atom_site_label_1
_geom_bond_atom_site_label_2
_geom_bond_distance
S1 O2 1.4143(16)
S1 O1 1.4213(15)
S1 O3 1.5893(14)
S1 C1 1.743(2)
O3 C8 1.420(2)
O4 N3 1.213(2)
O5 N3 1.214(3)
N1 C14 1.273(2)
N1 N2 1.360(2)
N2 C15 1.369(2)
N2 H2 0.8600
N3 C18 1.448(3)
C1 C6 1.375(3)
C1 C2 1.380(3)
C2 C3 1.371(3)
C2 H2A 0.9300
C3 C4 1.390(3)
C3 H3 0.9300
C4 C5 1.371(3)
C4 C7 1.512(3)
C5 C6 1.378(3)
C5 H5 0.9300
C6 H6 0.9300
C7 H7A 0.9600
C7 H7B 0.9600
C7 H7C 0.9600
C8 C9 1.364(3)
C8 C13 1.371(3)
C9 C10 1.375(3)
C9 H9 0.9300
C10 C11 1.378(3)
C10 H10 0.9300
C11 C12 1.389(3)
C11 C14 1.452(3)
C12 C13 1.371(3)
C12 H12 0.9300
C13 H13 0.9300
C14 H14 0.9300
C15 C20 1.388(3)
C15 C16 1.393(3)
C16 C17 1.369(3)
C16 H16 0.9300
C17 C18 1.378(3)
C17 H17 0.9300
C18 C19 1.382(3)
C19 C20 1.369(3)
C19 H19 0.9300
C20 H20 0.9300

loop_
_geom_hbond_atom_site_label_D
_geom_hbond_atom_site_label_H
_geom_hbond_atom_site_label_A
_geom_hbond_site_symmetry_A
_geom_hbond_distance_DH
_geom_hbond_distance_HA
_geom_hbond_distance_DA
_geom_hbond_angle_DHA
_geom_hbond_publ_flag
C5 H5 O1 1_455 0.93 2.56 3.405(3) 151 yes
N2 H2 O1 4_566 0.86 2.34 3.136(2) 154 yes

loop_
_geom_torsion_atom_site_label_1
_geom_torsion_atom_site_label_2
_geom_torsion_atom_site_label_3
_geom_torsion_atom_site_label_4
_geom_torsion
O2 S1 O3 C8 -57.41(16)
O1 S1 O3 C8 174.46(14)
C1 S1 O3 C8 59.43(16)
C14 N1 N2 C15 179.23(17)
O2 S1 C1 C6 8.0(2)
O1 S1 C1 C6 141.49(16)
O3 S1 C1 C6 -109.22(17)
O2 S1 C1 C2 -174.59(17)
O1 S1 C1 C2 -41.08(19)
O3 S1 C1 C2 68.21(19)
C6 C1 C2 C3 0.5(3)
S1 C1 C2 C3 -176.90(17)
C1 C2 C3 C4 -0.2(4)
C2 C3 C4 C5 -0.4(4)
C2 C3 C4 C7 178.4(2)
C3 C4 C5 C6 0.7(3)
C7 C4 C5 C6 -178.1(2)
C2 C1 C6 C5 -0.2(3)
S1 C1 C6 C5 177.23(16)
C4 C5 C6 C1 -0.5(3)
S1 O3 C8 C9 73.4(2)
S1 O3 C8 C13 -111.00(18)
C13 C8 C9 C10 0.2(3)
O3 C8 C9 C10 175.63(18)
C8 C9 C10 C11 -0.3(3)
C9 C10 C11 C12 0.3(3)
C9 C10 C11 C14 179.63(19)
C10 C11 C12 C13 -0.1(3)
C14 C11 C12 C13 -179.50(18)
C11 C12 C13 C8 0.0(3)
C9 C8 C13 C12 -0.1(3)
O3 C8 C13 C12 -175.68(17)
N2 N1 C14 C11 178.89(16)
C10 C11 C14 N1 179.53(19)
C12 C11 C14 N1 -1.1(3)
N1 N2 C15 C20 3.2(3)
N1 N2 C15 C16 -176.71(16)
N2 C15 C16 C17 179.41(18)
C20 C15 C16 C17 -0.5(3)
C15 C16 C17 C18 1.2(3)
C16 C17 C18 C19 -0.6(3)
C16 C17 C18 N3 179.21(19)
O4 N3 C18 C17 16.1(3)
O5 N3 C18 C17 -164.5(2)
O4 N3 C18 C19 -164.0(2)
O5 N3 C18 C19 15.4(3)
C17 C18 C19 C20 -0.7(3)
N3 C18 C19 C20 179.47(18)
C18 C19 C20 C15 1.4(3)
N2 C15 C20 C19 179.26(18)
C16 C15 C20 C19 -0.9(3)

loop_
_cod_related_entry_id
_cod_related_entry_database
_cod_related_entry_code
1 ChemSpider 4821484
